data_7205083
loop_
_publ_author_name
'Ganin, Eduard V.'
'Basok, Stepan S.'
'Yavolovskii, Arkadii A.'
'Botoshansky, Mark M.'
'Fonari, Marina S.'

_publ_section_title
;
 From chains to ladders in co-crystals with 2,3-thiophene-15-crown-5,
 2,3-naphtho-15-crown-5, and bis-(18-crown-6)-stilbene constructed by
 weak hydrogen bonding
;
_journal_issue 2
_journal_name_full CrystEngComm
_journal_page_first 674
_journal_paper_doi 10.1039/c005284c
_journal_volume 13
_journal_year 2011
_chemical_formula_moiety 'C12 H18 O5 S, C2 H4 N2 S2'
_chemical_formula_sum 'C14 H22 N2 O5 S3'
_chemical_formula_weight 394.52
_chemical_name_common
;
2,3,5,6,8,9,11,12-octahydro-thieno(3,4-b)-1,4,7,10,13-
pentaoxacyclopentadecyne ethanebis(thioamide)
;
_chemical_name_systematic
;
2,3,5,6,8,9,11,12-octahydro-thieno[3,4-b]-
1,4,7,10,13-pentaoxacyclopentadecyne
ethanebis(thioamide)
;
_space_group_IT_number 14
_symmetry_cell_setting monoclinic
_symmetry_space_group_name_Hall '-P 2yn'
_symmetry_space_group_name_H-M 'P 1 21/n 1'
_atom_sites_solution_hydrogens geom
_atom_sites_solution_primary direct
_atom_sites_solution_secondary difmap
_audit_creation_method SHELXL-97
_cell_angle_alpha 90.00
_cell_angle_beta 91.68(2)
_cell_angle_gamma 90.00
_cell_formula_units_Z 4
_cell_length_a 9.945(2)
_cell_length_b 15.102(3)
_cell_length_c 12.647(2)
_cell_measurement_reflns_used 14460
_cell_measurement_temperature 293(2)
_cell_measurement_theta_max 26.72
_cell_measurement_theta_min 1.61
_cell_volume 1898.6(6)
_computing_cell_refinement 'DENZO SMN (Otwinowski & Minor 1997)'
_computing_data_collection 'Collect (Nonius, 2001)'
_computing_data_reduction 'DENZO SMN (Otwinowski & Minor 1997)'
_computing_molecular_graphics Mercury
_computing_structure_refinement 'SHELXL-97 (Sheldrick, 1997)'
_computing_structure_solution 'SHELXS-97 (Sheldrick, 1997)'
_diffrn_ambient_temperature 293(2)
_diffrn_measured_fraction_theta_full 0.998
_diffrn_measured_fraction_theta_max 0.998
_diffrn_measurement_device_type 'Nonius KappaCCD'
_diffrn_measurement_method 'phi- and omega-scans'
_diffrn_radiation_monochromator graphite
_diffrn_radiation_source 'fine-focus sealed tube'
_diffrn_radiation_type MoK\a
_diffrn_radiation_wavelength 0.71073
_diffrn_reflns_av_R_equivalents 0.0592
_diffrn_reflns_av_sigmaI/netI 0.0550
_diffrn_reflns_limit_h_max 12
_diffrn_reflns_limit_h_min -12
_diffrn_reflns_limit_k_max 18
_diffrn_reflns_limit_k_min -18
_diffrn_reflns_limit_l_max 15
_diffrn_reflns_limit_l_min -15
_diffrn_reflns_number 13416
_diffrn_reflns_theta_full 25.50
_diffrn_reflns_theta_max 25.50
_diffrn_reflns_theta_min 2.10
_exptl_absorpt_coefficient_mu 0.416
_exptl_absorpt_correction_type none
_exptl_crystal_colour red
_exptl_crystal_density_diffrn 1.380
_exptl_crystal_density_method 'not measured'
_exptl_crystal_description prism
_exptl_crystal_F_000 832
_exptl_crystal_size_max 0.60
_exptl_crystal_size_mid 0.30
_exptl_crystal_size_min 0.10
_refine_diff_density_max 0.186
_refine_diff_density_min -0.276
_refine_diff_density_rms 0.038
_refine_ls_extinction_coef 0.0147(13)
_refine_ls_extinction_expression Fc^*^=kFc[1+0.001xFc^2^\l^3^/sin(2\q)]^-1/4^
_refine_ls_extinction_method SHELXL
_refine_ls_goodness_of_fit_ref 0.980
_refine_ls_hydrogen_treatment mixed
_refine_ls_matrix_type full
_refine_ls_number_parameters 261
_refine_ls_number_reflns 3524
_refine_ls_number_restraints 0
_refine_ls_restrained_S_all 0.980
_refine_ls_R_factor_all 0.0724
_refine_ls_R_factor_gt 0.0364
_refine_ls_shift/su_max 0.001
_refine_ls_shift/su_mean 0.000
_refine_ls_structure_factor_coef Fsqd
_refine_ls_weighting_details 'calc w=1/[\s^2^(Fo^2^)+(0.0408P)^2^+0.0000P] where P=(Fo^2^+2Fc^2^)/3'
_refine_ls_weighting_scheme calc
_refine_ls_wR_factor_gt 0.0829
_refine_ls_wR_factor_ref 0.0902
_reflns_number_gt 2206
_reflns_number_total 3524
_reflns_threshold_expression >2sigma(I)
_cod_data_source_file C005284C.TXT
_cod_data_source_block bas4r
_cod_depositor_comments
;
The following automatic conversions were performed:
'_symmetry_cell_setting' value 'Monoclinic' changed to 'monoclinic'
according to '/home/saulius/struct/CIF-dictionaries/cif_core.dic'
dictionary named 'cif_core.dic' version 2.4.1 from 2010-06-29.

Automatic conversion script
Id: cif_fix_enum 1555 2011-01-17 13:19:09Z saulius 
;
_cod_original_sg_symbol_H-M 'P 21/n'
_cod_database_code 7205083

loop_
_symmetry_equiv_pos_as_xyz
'x, y, z'
'-x+1/2, y+1/2, -z+1/2'
'-x, -y, -z'
'x-1/2, -y-1/2, z-1/2'

loop_
_atom_site_label
_atom_site_type_symbol
_atom_site_fract_x
_atom_site_fract_y
_atom_site_fract_z
_atom_site_U_iso_or_equiv
_atom_site_adp_type
_atom_site_occupancy
_atom_site_symmetry_multiplicity
_atom_site_calc_flag
_atom_site_refinement_flags
_atom_site_disorder_assembly
_atom_site_disorder_group
S1 S 1.23358(6) 0.08595(5) 0.60436(5) 0.0739(2) Uani 1 1 d . . .
S2 S 0.9288(5) 0.1681(2) 0.8756(3) 0.0524(5) Uani 0.746(6) 1 d P A 1
S3 S 1.1633(3) 0.38576(18) 0.73962(19) 0.0642(5) Uani 0.746(6) 1 d P A 1
N1 N 1.1704(13) 0.2720(8) 0.9128(5) 0.0547(12) Uani 0.746(6) 1 d P A 1
H1N1 H 1.234(3) 0.294(3) 0.921(3) 0.082 Uiso 0.746(6) 1 d P A 1
H2N1 H 1.150(4) 0.235(3) 0.949(3) 0.082 Uiso 0.746(6) 1 d P A 1
N2 N 0.9071(7) 0.2831(4) 0.7131(5) 0.0476(12) Uani 0.746(6) 1 d P A 1
H1N2 H 0.840(3) 0.253(2) 0.699(2) 0.071 Uiso 0.746(6) 1 d P A 1
H2N2 H 0.930(4) 0.323(3) 0.673(3) 0.071 Uiso 0.746(6) 1 d P A 1
C13 C 1.1068(3) 0.3043(2) 0.8202(3) 0.0502(11) Uani 0.746(6) 1 d P A 1
C14 C 0.9764(3) 0.2560(2) 0.7976(3) 0.0464(11) Uani 0.746(6) 1 d P A 1
S3A S 1.1276(7) 0.3925(6) 0.7602(6) 0.0642(5) Uani 0.254(6) 1 d P A 2
S2A S 0.9244(15) 0.1888(6) 0.8765(11) 0.0524(5) Uani 0.254(6) 1 d P A 2
N1A N 1.170(4) 0.263(3) 0.890(2) 0.0547(12) Uani 0.254(6) 1 d P A 2
N2A N 0.928(3) 0.3073(16) 0.7026(19) 0.0476(12) Uani 0.254(6) 1 d P A 2
C13A C 1.0345(8) 0.3123(5) 0.7603(6) 0.027(2) Uani 0.254(6) 1 d P A 2
C14A C 1.0463(8) 0.2467(5) 0.8585(6) 0.027(3) Uani 0.254(6) 1 d P A 2
O1 O 0.84843(14) 0.11304(10) 0.55708(10) 0.0526(4) Uani 1 1 d . . .
O2 O 0.64182(14) 0.17865(11) 0.67625(11) 0.0595(4) Uani 1 1 d . . .
O3 O 0.64081(14) 0.34863(10) 0.59857(10) 0.0538(4) Uani 1 1 d . . .
O4 O 0.87292(14) 0.40929(10) 0.51329(10) 0.0539(4) Uani 1 1 d . . .
O5 O 0.98144(13) 0.24394(9) 0.45904(10) 0.0494(4) Uani 1 1 d . . .
C1 C 0.9855(2) 0.11261(14) 0.56430(15) 0.0463(5) Uani 1 1 d . . .
C2 C 0.7804(2) 0.05893(16) 0.63065(17) 0.0609(6) Uani 1 1 d . . .
H2A H 0.8239 0.0631 0.7001 0.073 Uiso 1 1 calc R . .
H2B H 0.7818 -0.0025 0.6082 0.073 Uiso 1 1 calc R . .
C3 C 0.6389(2) 0.09150(18) 0.63444(18) 0.0664(7) Uani 1 1 d . . .
H3A H 0.5978 0.0917 0.5639 0.080 Uiso 1 1 calc R . .
H3B H 0.5866 0.0531 0.6790 0.080 Uiso 1 1 calc R . .
C4 C 0.5208(2) 0.2276(2) 0.66155(18) 0.0694(8) Uani 1 1 d . . .
H4A H 0.4552 0.2082 0.7118 0.083 Uiso 1 1 calc R . .
H4B H 0.4837 0.2179 0.5907 0.083 Uiso 1 1 calc R . .
C5 C 0.5505(2) 0.3233(2) 0.67748(18) 0.0697(7) Uani 1 1 d . . .
H5A H 0.4684 0.3578 0.6711 0.084 Uiso 1 1 calc R . .
H5B H 0.5908 0.3331 0.7473 0.084 Uiso 1 1 calc R . .
C6 C 0.6677(2) 0.44005(17) 0.59458(19) 0.0664(7) Uani 1 1 d . . .
H6A H 0.7167 0.4587 0.6582 0.080 Uiso 1 1 calc R . .
H6B H 0.5842 0.4732 0.5892 0.080 Uiso 1 1 calc R . .
C7 C 0.7503(2) 0.45652(15) 0.49908(18) 0.0610(6) Uani 1 1 d . . .
H7A H 0.7024 0.4362 0.4357 0.073 Uiso 1 1 calc R . .
H7B H 0.7682 0.5193 0.4917 0.073 Uiso 1 1 calc R . .
C8 C 0.9438(2) 0.39498(15) 0.41899(15) 0.0528(6) Uani 1 1 d . . .
H8A H 0.9855 0.4496 0.3964 0.063 Uiso 1 1 calc R . .
H8B H 0.8825 0.3749 0.3630 0.063 Uiso 1 1 calc R . .
C9 C 1.0484(2) 0.32655(14) 0.44171(15) 0.0499(5) Uani 1 1 d . . .
H9A H 1.1077 0.3214 0.3825 0.060 Uiso 1 1 calc R . .
H9B H 1.1020 0.3429 0.5040 0.060 Uiso 1 1 calc R . .
C10 C 1.0543(2) 0.18100(14) 0.51283(15) 0.0464(5) Uani 1 1 d . . .
C11 C 1.1898(2) 0.17518(16) 0.52709(17) 0.0609(6) Uani 1 1 d . . .
H11 H 1.2510 0.2145 0.4986 0.073 Uiso 1 1 calc R . .
C12 C 1.0696(2) 0.05553(16) 0.61607(17) 0.0602(6) Uani 1 1 d . . .
H12 H 1.0415 0.0061 0.6532 0.072 Uiso 1 1 calc R . .

loop_
_atom_site_aniso_label
_atom_site_aniso_U_11
_atom_site_aniso_U_22
_atom_site_aniso_U_33
_atom_site_aniso_U_23
_atom_site_aniso_U_13
_atom_site_aniso_U_12
S1 0.0663(4) 0.0698(5) 0.0843(5) 0.0023(3) -0.0219(4) 0.0149(3)
S2 0.0569(5) 0.0487(15) 0.0509(3) 0.0068(11) -0.0091(3) -0.0132(12)
S3 0.0623(12) 0.0759(7) 0.0543(10) 0.0184(7) -0.0029(7) -0.0251(9)
N1 0.0554(14) 0.076(3) 0.031(4) -0.010(3) -0.023(3) 0.0058(18)
N2 0.049(3) 0.052(4) 0.0407(18) 0.006(2) -0.0150(18) -0.005(2)
C13 0.050(2) 0.054(2) 0.047(2) -0.0111(16) 0.0019(19) 0.0031(16)
C14 0.0475(19) 0.051(2) 0.041(2) -0.0155(15) -0.0001(17) 0.0046(16)
S3A 0.0623(12) 0.0759(7) 0.0543(10) 0.0184(7) -0.0029(7) -0.0251(9)
S2A 0.0569(5) 0.0487(15) 0.0509(3) 0.0068(11) -0.0091(3) -0.0132(12)
N1A 0.0554(14) 0.076(3) 0.031(4) -0.010(3) -0.023(3) 0.0058(18)
N2A 0.049(3) 0.052(4) 0.0407(18) 0.006(2) -0.0150(18) -0.005(2)
C13A 0.031(4) 0.031(5) 0.020(4) 0.000(3) -0.009(4) -0.005(3)
C14A 0.029(4) 0.035(5) 0.016(4) -0.004(3) -0.005(4) 0.001(4)
O1 0.0551(9) 0.0541(10) 0.0482(8) 0.0120(7) -0.0045(7) -0.0086(7)
O2 0.0511(9) 0.0734(12) 0.0533(8) 0.0032(8) -0.0093(7) -0.0068(8)
O3 0.0546(9) 0.0592(11) 0.0476(8) -0.0012(7) 0.0033(7) -0.0002(7)
O4 0.0554(9) 0.0587(10) 0.0472(8) 0.0013(7) -0.0053(7) 0.0066(7)
O5 0.0482(8) 0.0462(9) 0.0534(8) 0.0061(7) -0.0080(7) -0.0031(7)
C1 0.0518(13) 0.0441(14) 0.0424(11) -0.0071(9) -0.0083(10) 0.0004(10)
C2 0.0787(17) 0.0493(15) 0.0543(13) 0.0068(11) -0.0040(12) -0.0185(13)
C3 0.0690(16) 0.0751(19) 0.0549(13) 0.0090(12) -0.0018(12) -0.0332(14)
C4 0.0455(14) 0.106(2) 0.0564(14) 0.0183(14) 0.0020(11) -0.0088(14)
C5 0.0546(14) 0.095(2) 0.0595(14) 0.0075(14) 0.0093(12) 0.0131(14)
C6 0.0650(15) 0.0597(18) 0.0742(16) -0.0157(13) -0.0017(13) 0.0106(13)
C7 0.0636(14) 0.0434(15) 0.0757(15) 0.0036(12) -0.0050(13) 0.0034(12)
C8 0.0603(14) 0.0534(16) 0.0448(11) 0.0084(10) 0.0010(10) -0.0039(11)
C9 0.0509(12) 0.0530(15) 0.0457(11) 0.0054(10) 0.0015(10) -0.0080(11)
C10 0.0527(12) 0.0436(14) 0.0422(11) -0.0041(9) -0.0090(10) 0.0033(10)
C11 0.0516(13) 0.0618(17) 0.0688(14) 0.0033(12) -0.0081(11) 0.0009(12)
C12 0.0787(16) 0.0426(14) 0.0584(13) 0.0029(10) -0.0122(12) 0.0015(12)

loop_
_atom_type_symbol
_atom_type_description
_atom_type_scat_dispersion_real
_atom_type_scat_dispersion_imag
_atom_type_scat_source
C C 0.0033 0.0016 'International Tables Vol C Tables 4.2.6.8 and 6.1.1.4'
H H 0.0000 0.0000 'International Tables Vol C Tables 4.2.6.8 and 6.1.1.4'
O O 0.0106 0.0060 'International Tables Vol C Tables 4.2.6.8 and 6.1.1.4'
N N 0.0061 0.0033 'International Tables Vol C Tables 4.2.6.8 and 6.1.1.4'
S S 0.1246 0.1234 'International Tables Vol C Tables 4.2.6.8 and 6.1.1.4'

loop_
_geom_angle_atom_site_label_1
_geom_angle_atom_site_label_2
_geom_angle_atom_site_label_3
_geom_angle
_geom_angle_site_symmetry_1
_geom_angle_site_symmetry_3
_geom_angle_publ_flag
C12 S1 C11 91.95(11) . . ?
C13 N1 H1N1 109(3) . . ?
C13 N1 H2N1 130(3) . . ?
H1N1 N1 H2N1 121(4) . . ?
C14 N2 H1N2 114(2) . . ?
C14 N2 H2N2 125(3) . . ?
H1N2 N2 H2N2 121(3) . . ?
N1 C13 C14 110.7(6) . . ?
N1 C13 S3 127.1(6) . . ?
C14 C13 S3 122.3(3) . . ?
N2 C14 C13 115.4(4) . . ?
N2 C14 S2 123.7(3) . . ?
C13 C14 S2 120.8(3) . . ?
C14A N1A H1N1 154(5) . . ?
C14A N1A H2N1 86(4) . . ?
H1N1 N1A H2N1 93(5) . . ?
C13A N2A H1N2 131(3) . . ?
C13A N2A H2N2 113(8) . . ?
H1N2 N2A H2N2 113(7) . . ?
N2A C13A S3A 123.0(10) . . ?
N2A C13A C14A 116.8(11) . . ?
S3A C13A C14A 117.7(7) . . ?
N2A C13A H2N2 15.8(19) . . ?
S3A C13A H2N2 108.9(16) . . ?
C14A C13A H2N2 132.3(16) . . ?
N1A C14A S2A 144.3(19) . . ?
N1A C14A C13A 99.7(19) . . ?
S2A C14A C13A 115.8(8) . . ?
N1A C14A H2N1 35(2) . . ?
S2A C14A H2N1 110.4(15) . . ?
C13A C14A H2N1 133.4(15) . . ?
C1 O1 C2 116.54(15) . . ?
C3 O2 C4 115.24(18) . . ?
C6 O3 C5 114.55(19) . . ?
C7 O4 C8 114.57(16) . . ?
C10 O5 C9 116.08(15) . . ?
C12 C1 O1 129.6(2) . . ?
C12 C1 C10 112.8(2) . . ?
O1 C1 C10 117.64(17) . . ?
O1 C2 C3 107.36(19) . . ?
O1 C2 H2A 110.2 . . ?
C3 C2 H2A 110.2 . . ?
O1 C2 H2B 110.2 . . ?
C3 C2 H2B 110.2 . . ?
H2A C2 H2B 108.5 . . ?
O2 C3 C2 107.98(18) . . ?
O2 C3 H3A 110.1 . . ?
C2 C3 H3A 110.1 . . ?
O2 C3 H3B 110.1 . . ?
C2 C3 H3B 110.1 . . ?
H3A C3 H3B 108.4 . . ?
O2 C4 C5 108.92(18) . . ?
O2 C4 H4A 109.9 . . ?
C5 C4 H4A 109.9 . . ?
O2 C4 H4B 109.9 . . ?
C5 C4 H4B 109.9 . . ?
H4A C4 H4B 108.3 . . ?
O3 C5 C4 107.1(2) . . ?
O3 C5 H5A 110.3 . . ?
C4 C5 H5A 110.3 . . ?
O3 C5 H5B 110.3 . . ?
C4 C5 H5B 110.3 . . ?
H5A C5 H5B 108.5 . . ?
O3 C6 C7 107.47(18) . . ?
O3 C6 H6A 110.2 . . ?
C7 C6 H6A 110.2 . . ?
O3 C6 H6B 110.2 . . ?
C7 C6 H6B 110.2 . . ?
H6A C6 H6B 108.5 . . ?
O4 C7 C6 107.66(18) . . ?
O4 C7 H7A 110.2 . . ?
C6 C7 H7A 110.2 . . ?
O4 C7 H7B 110.2 . . ?
C6 C7 H7B 110.2 . . ?
H7A C7 H7B 108.5 . . ?
O4 C8 C9 107.75(16) . . ?
O4 C8 H8A 110.2 . . ?
C9 C8 H8A 110.2 . . ?
O4 C8 H8B 110.2 . . ?
C9 C8 H8B 110.2 . . ?
H8A C8 H8B 108.5 . . ?
O5 C9 C8 107.93(16) . . ?
O5 C9 H9A 110.1 . . ?
C8 C9 H9A 110.1 . . ?
O5 C9 H9B 110.1 . . ?
C8 C9 H9B 110.1 . . ?
H9A C9 H9B 108.4 . . ?
C11 C10 O5 128.5(2) . . ?
C11 C10 C1 112.66(19) . . ?
O5 C10 C1 118.85(18) . . ?
C10 C11 S1 111.18(18) . . ?
C10 C11 H11 124.4 . . ?
S1 C11 H11 124.4 . . ?
C1 C12 S1 111.41(18) . . ?
C1 C12 H12 124.3 . . ?
S1 C12 H12 124.3 . . ?

loop_
_geom_bond_atom_site_label_1
_geom_bond_atom_site_label_2
_geom_bond_distance
_geom_bond_site_symmetry_2
_geom_bond_publ_flag
S1 C12 1.705(2) . ?
S1 C11 1.713(2) . ?
S2 C14 1.728(5) . ?
S3 C13 1.703(4) . ?
N1 C13 1.403(10) . ?
N1 H1N1 0.72(3) . ?
N1 H2N1 0.75(4) . ?
N2 C14 1.320(8) . ?
N2 H1N2 0.82(3) . ?
N2 H2N2 0.82(3) . ?
C13 C14 1.508(5) . ?
S3A C13A 1.524(12) . ?
S2A C14A 1.518(16) . ?
N1A C14A 1.30(4) . ?
N1A H1N1 0.88(5) . ?
N1A H2N1 0.88(5) . ?
N2A C13A 1.27(3) . ?
N2A H1N2 1.19(4) . ?
N2A H2N2 0.44(4) . ?
C13A C14A 1.591(12) . ?
C13A H2N2 1.50(4) . ?
C14A H2N1 1.53(4) . ?
O1 C1 1.363(2) . ?
O1 C2 1.424(2) . ?
O2 C3 1.418(3) . ?
O2 C4 1.420(3) . ?
O3 C6 1.407(3) . ?
O3 C5 1.415(3) . ?
O4 C7 1.419(2) . ?
O4 C8 1.419(2) . ?
O5 C10 1.365(2) . ?
O5 C9 1.434(2) . ?
C1 C12 1.357(3) . ?
C1 C10 1.409(3) . ?
C2 C3 1.493(3) . ?
C2 H2A 0.9700 . ?
C2 H2B 0.9700 . ?
C3 H3A 0.9700 . ?
C3 H3B 0.9700 . ?
C4 C5 1.488(4) . ?
C4 H4A 0.9700 . ?
C4 H4B 0.9700 . ?
C5 H5A 0.9700 . ?
C5 H5B 0.9700 . ?
C6 C7 1.502(3) . ?
C6 H6A 0.9700 . ?
C6 H6B 0.9700 . ?
C7 H7A 0.9700 . ?
C7 H7B 0.9700 . ?
C8 C9 1.489(3) . ?
C8 H8A 0.9700 . ?
C8 H8B 0.9700 . ?
C9 H9A 0.9700 . ?
C9 H9B 0.9700 . ?
C10 C11 1.357(3) . ?
C11 H11 0.9300 . ?
C12 H12 0.9300 . ?

loop_
_geom_hbond_atom_site_label_D
_geom_hbond_atom_site_label_H
_geom_hbond_atom_site_label_A
_geom_hbond_distance_DH
_geom_hbond_distance_HA
_geom_hbond_distance_DA
_geom_hbond_angle_DHA
_geom_hbond_site_symmetry_A
N1 H1N1 O1 0.72(3) 2.47(3) 3.048(8) 138(4) 4_666
N1 H1N1 O5 0.72(3) 2.56(3) 3.140(12) 139(4) 4_666
N1 H2N1 O3 0.75(4) 2.28(3) 2.993(12) 159(4) 4_666
N2 H1N2 O2 0.82(3) 2.29(3) 3.097(5) 173(3) .
N2 H2N2 O4 0.82(3) 2.46(3) 3.175(6) 147(4) .

loop_
_geom_torsion_atom_site_label_1
_geom_torsion_atom_site_label_2
_geom_torsion_atom_site_label_3
_geom_torsion_atom_site_label_4
_geom_torsion
_geom_torsion_site_symmetry_1
_geom_torsion_site_symmetry_2
_geom_torsion_site_symmetry_3
_geom_torsion_site_symmetry_4
_geom_torsion_publ_flag
N1 C13 C14 N2 178.5(6) . . . . ?
S3 C13 C14 N2 -2.1(5) . . . . ?
N1 C13 C14 S2 -4.4(5) . . . . ?
S3 C13 C14 S2 175.0(3) . . . . ?
N2A C13A C14A N1A 173(2) . . . . ?
S3A C13A C14A N1A -24.8(15) . . . . ?
N2A C13A C14A S2A -3.6(18) . . . . ?
S3A C13A C14A S2A 158.9(8) . . . . ?
C2 O1 C1 C12 15.0(3) . . . . ?
C2 O1 C1 C10 -163.97(18) . . . . ?
C1 O1 C2 C3 161.05(17) . . . . ?
C4 O2 C3 C2 165.19(17) . . . . ?
O1 C2 C3 O2 -64.8(2) . . . . ?
C3 O2 C4 C5 -162.39(18) . . . . ?
C6 O3 C5 C4 173.07(17) . . . . ?
O2 C4 C5 O3 62.7(2) . . . . ?
C5 O3 C6 C7 -173.10(17) . . . . ?
C8 O4 C7 C6 161.42(18) . . . . ?
O3 C6 C7 O4 -62.1(2) . . . . ?
C7 O4 C8 C9 -165.78(17) . . . . ?
C10 O5 C9 C8 -159.87(16) . . . . ?
O4 C8 C9 O5 68.4(2) . . . . ?
C9 O5 C10 C11 -20.0(3) . . . . ?
C9 O5 C10 C1 158.17(17) . . . . ?
C12 C1 C10 C11 -0.5(3) . . . . ?
O1 C1 C10 C11 178.66(17) . . . . ?
C12 C1 C10 O5 -178.97(17) . . . . ?
O1 C1 C10 O5 0.2(3) . . . . ?
O5 C10 C11 S1 177.98(16) . . . . ?
C1 C10 C11 S1 -0.3(2) . . . . ?
C12 S1 C11 C10 0.77(18) . . . . ?
O1 C1 C12 S1 -177.96(16) . . . . ?
C10 C1 C12 S1 1.1(2) . . . . ?
C11 S1 C12 C1 -1.06(18) . . . . ?
